data_8103235
loop_
_publ_author_name
'Richard Betz'
'Michael Britten-Kelly'
'Cedric McCleland'
'Eric Hosten'

_publ_section_title
;
 Refinement of the crystal structure of 1-chloro-methylnitrobenzene,
 C7H6ClNO2, at 200 K
;
_journal_issue 4
_journal_name_full 'Zeitschrift f\"ur Kristallographie - New Crystal Structures'
_journal_page_first 583
_journal_volume 226
_journal_year 2011
_chemical_absolute_configuration unk
_chemical_formula_moiety 'C7 H6 Cl N O2'
_chemical_formula_sum 'C7 H6 Cl N O2'
_chemical_formula_weight 171.58
_chemical_name_common '4-Nitrobenzyl chloride'
_chemical_name_systematic 1-Chloromethyl-nitrobenzene
_space_group_IT_number 19
_symmetry_cell_setting orthorhombic
_symmetry_space_group_name_Hall 'P 2ac 2ab'
_symmetry_space_group_name_H-M 'P 21 21 21'
_atom_sites_solution_hydrogens geom
_atom_sites_solution_primary direct
_atom_sites_solution_secondary difmap
_audit_creation_method SHELXL-97
_cell_angle_alpha 90.00
_cell_angle_beta 90.00
_cell_angle_gamma 90.00
_cell_formula_units_Z 4
_cell_length_a 4.7452(17)
_cell_length_b 6.412(3)
_cell_length_c 24.781(8)
_cell_measurement_reflns_used 2972
_cell_measurement_temperature 200(2)
_cell_measurement_theta_max 28.25
_cell_measurement_theta_min 3.28
_cell_volume 754.0(5)
_computing_cell_refinement 'Bruker SAINT (Bruker, 2010)'
_computing_data_collection 'Bruker APEX-II (Bruker, 2010)'
_computing_data_reduction 'Bruker SAINT (Bruker, 2010)'
_computing_molecular_graphics 'ORTEPIII (Farrugia, 1997), MERCURY (Macrae et al., 2008)'
_computing_publication_material 'SHELXL97 (Sheldrick, 2008), PLATON (Spek, 2009)'
_computing_structure_refinement 'SHELXL-97 (Sheldrick, 2008)'
_computing_structure_solution 'SHELXS-97 (Sheldrick, 2008)'
_diffrn_ambient_temperature 200(2)
_diffrn_measured_fraction_theta_full 0.998
_diffrn_measured_fraction_theta_max 0.998
_diffrn_measurement_device_type 'Bruker APEX-II CCD'
_diffrn_measurement_method '\f and \w scans'
_diffrn_radiation_monochromator graphite
_diffrn_radiation_source 'fine-focus sealed tube'
_diffrn_radiation_type MoK\a
_diffrn_radiation_wavelength 0.71073
_diffrn_reflns_av_R_equivalents 0.0238
_diffrn_reflns_av_sigmaI/netI 0.0221
_diffrn_reflns_limit_h_max 6
_diffrn_reflns_limit_h_min -5
_diffrn_reflns_limit_k_max 4
_diffrn_reflns_limit_k_min -8
_diffrn_reflns_limit_l_max 29
_diffrn_reflns_limit_l_min -33
_diffrn_reflns_number 3912
_diffrn_reflns_theta_full 28.25
_diffrn_reflns_theta_max 28.25
_diffrn_reflns_theta_min 3.28
_exptl_absorpt_coefficient_mu 0.449
_exptl_absorpt_correction_type none
_exptl_crystal_colour colourless
_exptl_crystal_density_diffrn 1.512
_exptl_crystal_density_method 'not measured'
_exptl_crystal_description platelet
_exptl_crystal_F_000 352
_exptl_crystal_size_max 0.530
_exptl_crystal_size_mid 0.489
_exptl_crystal_size_min 0.338
_refine_diff_density_max 0.324
_refine_diff_density_min -0.415
_refine_diff_density_rms 0.042
_refine_ls_abs_structure_details
;
Flack, H. D. (1983)
<i>Acta Cryst.</i> A<b>39</b>, 882--892.
;
_refine_ls_abs_structure_Flack -0.03(9)
_refine_ls_extinction_method none
_refine_ls_goodness_of_fit_ref 1.076
_refine_ls_hydrogen_treatment constr
_refine_ls_matrix_type full
_refine_ls_number_parameters 100
_refine_ls_number_reflns 1869
_refine_ls_number_restraints 0
_refine_ls_restrained_S_all 1.076
_refine_ls_R_factor_all 0.0366
_refine_ls_R_factor_gt 0.0347
_refine_ls_shift/su_max 0.000
_refine_ls_shift/su_mean 0.000
_refine_ls_structure_factor_coef Fsqd
_refine_ls_weighting_details 'calc w=1/[\s^2^(Fo^2^)+(0.0426P)^2^+0.2123P] where P=(Fo^2^+2Fc^2^)/3'
_refine_ls_weighting_scheme calc
_refine_ls_wR_factor_gt 0.0886
_refine_ls_wR_factor_ref 0.0898
_reflns_number_gt 1773
_reflns_number_total 1869
_reflns_threshold_expression >2sigma(I)
_cod_data_source_file 1267-3567.cff
_cod_data_source_block I
_cod_depositor_comments
;
The following automatic conversions were performed:

'_symmetry_cell_setting' value 'Orthorhombic' changed to
'orthorhombic' according to
/home/saulius/struct/CIF-dictionaries/cif_core.dic dictionary named
'cif_core.dic' version 2.4.1 from 2010-06-29.

Automatic conversion script
Id: cif_fix_values 1715 2011-07-08 13:25:40Z adriana 
;
_cod_original_sg_symbol_H-M P2(1)2(1)2(1)
_cod_database_code 8103235

loop_
_symmetry_equiv_pos_as_xyz
'x, y, z'
'-x+1/2, -y, z+1/2'
'-x, y+1/2, -z+1/2'
'x+1/2, -y+1/2, -z'

loop_
_atom_site_label
_atom_site_type_symbol
_atom_site_fract_x
_atom_site_fract_y
_atom_site_fract_z
_atom_site_U_iso_or_equiv
_atom_site_adp_type
_atom_site_occupancy
_atom_site_symmetry_multiplicity
_atom_site_calc_flag
_atom_site_refinement_flags
Cl1 Cl 0.74888(14) 0.54855(9) 0.22421(2) 0.06109(18) Uani 1 1 d .
O1 O 0.0757(3) 1.3408(2) 0.06999(5) 0.0452(3) Uani 1 1 d .
O2 O 0.0155(3) 1.0861(2) 0.01425(5) 0.0438(3) Uani 1 1 d .
N1 N 0.1292(3) 1.1651(2) 0.05338(5) 0.0317(3) Uani 1 1 d .
C1 C 0.9350(4) 0.6784(3) 0.17040(7) 0.0392(4) Uani 1 1 d .
H1A H 1.0845 0.7687 0.1856 0.047 Uiso 1 1 calc R
H1B H 1.0249 0.5739 0.1466 0.047 Uiso 1 1 calc R
C2 C 0.7304(4) 0.8079(2) 0.13863(6) 0.0290(3) Uani 1 1 d .
C3 C 0.6064(4) 0.7290(3) 0.09203(6) 0.0322(3) Uani 1 1 d .
H3 H 0.6566 0.5939 0.0796 0.039 Uiso 1 1 calc R
C4 C 0.4107(3) 0.8453(3) 0.06357(6) 0.0308(3) Uani 1 1 d .
H4 H 0.3251 0.7915 0.0318 0.037 Uiso 1 1 calc R
C5 C 0.3427(3) 1.0420(2) 0.08253(6) 0.0267(3) Uani 1 1 d .
C6 C 0.4651(4) 1.1263(3) 0.12811(7) 0.0338(3) Uani 1 1 d .
H6 H 0.4161 1.2623 0.1401 0.041 Uiso 1 1 calc R
C7 C 0.6614(4) 1.0076(3) 0.15614(7) 0.0343(4) Uani 1 1 d .
H7 H 0.7491 1.0631 0.1875 0.041 Uiso 1 1 calc R

loop_
_atom_site_aniso_label
_atom_site_aniso_U_11
_atom_site_aniso_U_22
_atom_site_aniso_U_33
_atom_site_aniso_U_23
_atom_site_aniso_U_13
_atom_site_aniso_U_12
Cl1 0.0724(4) 0.0624(3) 0.0485(3) 0.0232(2) -0.0029(3) 0.0037(3)
O1 0.0509(8) 0.0358(6) 0.0488(7) -0.0027(6) 0.0024(6) 0.0155(6)
O2 0.0444(7) 0.0430(7) 0.0440(7) 0.0002(6) -0.0129(6) 0.0063(6)
N1 0.0304(6) 0.0321(6) 0.0325(6) 0.0041(6) 0.0041(5) 0.0044(6)
C1 0.0385(9) 0.0448(9) 0.0342(8) 0.0002(7) -0.0028(7) 0.0074(8)
C2 0.0269(7) 0.0334(7) 0.0267(6) 0.0008(5) 0.0012(6) 0.0027(7)
C3 0.0357(8) 0.0306(7) 0.0302(7) -0.0052(6) 0.0008(6) 0.0067(6)
C4 0.0327(7) 0.0311(7) 0.0285(7) -0.0052(6) -0.0010(6) 0.0022(7)
C5 0.0244(6) 0.0270(6) 0.0287(6) 0.0009(6) 0.0032(5) 0.0004(6)
C6 0.0375(8) 0.0283(7) 0.0356(8) -0.0062(6) 0.0010(7) 0.0015(6)
C7 0.0376(8) 0.0353(8) 0.0300(7) -0.0057(6) -0.0033(6) -0.0002(7)

loop_
_atom_type_symbol
_atom_type_description
_atom_type_scat_dispersion_real
_atom_type_scat_dispersion_imag
_atom_type_scat_source
C C 0.0033 0.0016 'International Tables Vol C Tables 4.2.6.8 and 6.1.1.4'
H H 0.0000 0.0000 'International Tables Vol C Tables 4.2.6.8 and 6.1.1.4'
N N 0.0061 0.0033 'International Tables Vol C Tables 4.2.6.8 and 6.1.1.4'
O O 0.0106 0.0060 'International Tables Vol C Tables 4.2.6.8 and 6.1.1.4'
Cl Cl 0.1484 0.1585 'International Tables Vol C Tables 4.2.6.8 and 6.1.1.4'

loop_
_geom_angle_atom_site_label_1
_geom_angle_atom_site_label_2
_geom_angle_atom_site_label_3
_geom_angle
O2 N1 O1 123.83(15)
O2 N1 C5 118.15(14)
O1 N1 C5 118.02(14)
C2 C1 Cl1 109.05(13)
C2 C1 H1A 109.9
Cl1 C1 H1A 109.9
C2 C1 H1B 109.9
Cl1 C1 H1B 109.9
H1A C1 H1B 108.3
C7 C2 C3 119.59(15)
C7 C2 C1 119.85(15)
C3 C2 C1 120.55(15)
C4 C3 C2 120.73(15)
C4 C3 H3 119.6
C2 C3 H3 119.6
C5 C4 C3 118.32(14)
C5 C4 H4 120.8
C3 C4 H4 120.8
C6 C5 C4 122.44(15)
C6 C5 N1 118.75(14)
C4 C5 N1 118.80(14)
C5 C6 C7 118.49(15)
C5 C6 H6 120.8
C7 C6 H6 120.8
C6 C7 C2 120.41(15)
C6 C7 H7 119.8
C2 C7 H7 119.8

loop_
_geom_bond_atom_site_label_1
_geom_bond_atom_site_label_2
_geom_bond_distance
Cl1 C1 1.8032(19)
O1 N1 1.226(2)
O2 N1 1.220(2)
N1 C5 1.473(2)
C1 C2 1.500(2)
C1 H1A 0.9900
C1 H1B 0.9900
C2 C7 1.391(2)
C2 C3 1.391(2)
C3 C4 1.384(2)
C3 H3 0.9500
C4 C5 1.384(2)
C4 H4 0.9500
C5 C6 1.380(2)
C6 C7 1.389(2)
C6 H6 0.9500
C7 H7 0.9500

loop_
_geom_hbond_atom_site_label_D
_geom_hbond_atom_site_label_H
_geom_hbond_atom_site_label_A
_geom_hbond_distance_DH
_geom_hbond_distance_HA
_geom_hbond_distance_DA
_geom_hbond_angle_DHA
_geom_hbond_site_symmetry_A
C1 H1B O1 0.99 2.43 3.365(3) 158 1_645

loop_
_geom_torsion_atom_site_label_1
_geom_torsion_atom_site_label_2
_geom_torsion_atom_site_label_3
_geom_torsion_atom_site_label_4
_geom_torsion
Cl1 C1 C2 C7 84.16(18)
Cl1 C1 C2 C3 -95.14(17)
C7 C2 C3 C4 -1.4(2)
C1 C2 C3 C4 177.90(16)
C2 C3 C4 C5 0.3(2)
C3 C4 C5 C6 0.8(2)
C3 C4 C5 N1 -178.42(15)
O2 N1 C5 C6 -177.50(15)
O1 N1 C5 C6 2.3(2)
O2 N1 C5 C4 1.7(2)
O1 N1 C5 C4 -178.45(14)
C4 C5 C6 C7 -0.7(2)
N1 C5 C6 C7 178.52(15)
C5 C6 C7 C2 -0.5(3)
C3 C2 C7 C6 1.5(2)
C1 C2 C7 C6 -177.80(16)
